data_7212437
loop_
_publ_author_name
'Brondel, Nicolas'
'Moynihan, Eamonn J. A.'
'Lehane, K. Niamh'
'Eccles, Kevin S.'
'Elcoate, Curtis J.'
'Coles, Simon J.'
'Lawrence, Simon E.'
'Maguire, Anita R.'

_publ_section_title
;
 Does intermolecular S&#xE001;O&#x22EF;H--C--S&#xE001;O hydrogen bonding
 in sulfoxides and sulfones provide a robust supramolecular synthon in the
 solid state?
;
_journal_issue 10
_journal_name_full CrystEngComm
_journal_page_first 2910
_journal_paper_doi 10.1039/c000371a
_journal_volume 12
_journal_year 2010
_chemical_absolute_configuration ad
_chemical_formula_moiety 'C13 H10 F N O4 S'
_chemical_formula_sum 'C13 H10 F N O4 S'
_chemical_formula_weight 295.28
_chemical_name_systematic
;
?
;
_space_group_IT_number 7
_symmetry_cell_setting monoclinic
_symmetry_space_group_name_Hall 'P -2yc'
_symmetry_space_group_name_H-M 'P 1 c 1'
_atom_sites_solution_hydrogens geom
_atom_sites_solution_primary direct
_atom_sites_solution_secondary difmap
_audit_creation_method SHELXL-97
_cell_angle_alpha 90.00
_cell_angle_beta 90.231(3)
_cell_angle_gamma 90.00
_cell_formula_units_Z 2
_cell_length_a 13.0726(6)
_cell_length_b 5.2890(2)
_cell_length_c 8.9303(3)
_cell_measurement_reflns_used 1547
_cell_measurement_temperature 120(2)
_cell_measurement_theta_max 27.48
_cell_measurement_theta_min 1.00
_cell_volume 617.44(4)
_computing_cell_refinement 'DENZO (Otwinowski & Minor, 1997) & COLLECT (Hooft, R.W.W., 1998)'
_computing_data_collection 'COLLECT (Hooft, R.W.W., 1998)'
_computing_data_reduction 'DENZO (Otwinowski & Minor, 1997) & COLLECT (Hooft, R.W.W., 1998)'
_computing_molecular_graphics 'PLATON (Spek, 2002)'
_computing_publication_material 'SHELXL-97; PLATON'
_computing_structure_refinement 'SHELXL-97 (Sheldrick, 1997)'
_computing_structure_solution 'SHELXS (Sheldrick, 1990)'
_diffrn_ambient_temperature 120(2)
_diffrn_detector_area_resol_mean 9.091
_diffrn_measured_fraction_theta_full 0.994
_diffrn_measured_fraction_theta_max 0.994
_diffrn_measurement_device_type 'Bruker-Nonius 95mm CCD camera on \k-goniostat'
_diffrn_measurement_method '\f & \w scans'
_diffrn_radiation_monochromator graphite
_diffrn_radiation_source 'Bruker-Nonius FR591 rotating anode'
_diffrn_radiation_type MoK\a
_diffrn_radiation_wavelength 0.71073
_diffrn_reflns_av_R_equivalents 0.0246
_diffrn_reflns_av_sigmaI/netI 0.0267
_diffrn_reflns_limit_h_max 16
_diffrn_reflns_limit_h_min -16
_diffrn_reflns_limit_k_max 6
_diffrn_reflns_limit_k_min -6
_diffrn_reflns_limit_l_max 11
_diffrn_reflns_limit_l_min -11
_diffrn_reflns_number 8984
_diffrn_reflns_theta_full 27.45
_diffrn_reflns_theta_max 27.45
_diffrn_reflns_theta_min 3.85
_exptl_absorpt_coefficient_mu 0.288
_exptl_absorpt_correction_type none
_exptl_crystal_colour Colourless
_exptl_crystal_density_diffrn 1.588
_exptl_crystal_density_method 'not measured'
_exptl_crystal_description Block
_exptl_crystal_F_000 304
_exptl_crystal_size_max 0.40
_exptl_crystal_size_mid 0.20
_exptl_crystal_size_min 0.20
_refine_diff_density_max 0.174
_refine_diff_density_min -0.379
_refine_diff_density_rms 0.046
_refine_ls_abs_structure_details 'Flack H D (1983), Acta Cryst. A39, 876-881'
_refine_ls_abs_structure_Flack -0.01(5)
_refine_ls_extinction_method none
_refine_ls_goodness_of_fit_ref 1.072
_refine_ls_hydrogen_treatment constr
_refine_ls_matrix_type full
_refine_ls_number_parameters 181
_refine_ls_number_reflns 2674
_refine_ls_number_restraints 2
_refine_ls_restrained_S_all 1.072
_refine_ls_R_factor_all 0.0272
_refine_ls_R_factor_gt 0.0263
_refine_ls_shift/su_max 0.000
_refine_ls_shift/su_mean 0.000
_refine_ls_structure_factor_coef Fsqd
_refine_ls_weighting_details 'calc w=1/[\s^2^(Fo^2^)+(0.0418P)^2^+0.0945P] where P=(Fo^2^+2Fc^2^)/3'
_refine_ls_weighting_scheme calc
_refine_ls_wR_factor_gt 0.0667
_refine_ls_wR_factor_ref 0.0675
_reflns_number_gt 2607
_reflns_number_total 2674
_reflns_threshold_expression >2sigma(I)
_cod_data_source_file c000371a.txt
_cod_data_source_block compound_07
_cod_depositor_comments
;
The following automatic conversions were performed:

'_symmetry_cell_setting' value 'Monoclinic' changed to 'monoclinic'
according to /home/saulius/struct/CIF-dictionaries/cif_core.dic
dictionary named 'cif_core.dic' version 2.4.2 from
2011-04-26.

'_exptl_absorpt_correction_type' value 'None' changed to
'none' according to
/home/saulius/struct/CIF-dictionaries/cif_core.dic dictionary named
'cif_core.dic' version 2.4.2 from 2011-04-26.

Automatic conversion script
Id: cif_fix_values 1891 2012-01-12 08:04:46Z andrius 
;
_cod_original_sg_symbol_H-M Pc
_cod_database_code 7212437

loop_
_symmetry_equiv_pos_as_xyz
'x, y, z'
'x, -y, z+1/2'

loop_
_atom_site_label
_atom_site_type_symbol
_atom_site_fract_x
_atom_site_fract_y
_atom_site_fract_z
_atom_site_U_iso_or_equiv
_atom_site_adp_type
_atom_site_occupancy
_atom_site_symmetry_multiplicity
_atom_site_calc_flag
_atom_site_refinement_flags
F1 F 0.54777(7) 0.6553(2) 0.60847(12) 0.0278(2) Uani 1 1 d .
C2 C 0.45089(12) 0.6994(3) 0.65292(18) 0.0204(3) Uani 1 1 d .
C3 C 0.40840(13) 0.5366(3) 0.7562(2) 0.0230(4) Uani 1 1 d .
H3 H 0.4462 0.3970 0.7941 0.028 Uiso 1 1 calc R
C4 C 0.30911(13) 0.5819(3) 0.80337(19) 0.0202(3) Uani 1 1 d .
H4 H 0.2776 0.4729 0.8740 0.024 Uiso 1 1 calc R
C5 C 0.25624(12) 0.7888(3) 0.74599(16) 0.0147(3) Uani 1 1 d .
C6 C 0.30078(12) 0.9520(3) 0.64187(17) 0.0174(3) Uani 1 1 d .
H6 H 0.2636 1.0927 0.6042 0.021 Uiso 1 1 calc R
C7 C 0.39998(12) 0.9060(3) 0.59407(19) 0.0212(3) Uani 1 1 d .
H7 H 0.4319 1.0134 0.5230 0.025 Uiso 1 1 calc R
S8 S 0.13053(3) 0.85014(6) 0.80569(4) 0.01297(9) Uani 1 1 d .
O9 O 0.11479(9) 0.7265(2) 0.94719(13) 0.0192(2) Uani 1 1 d .
O10 O 0.11210(8) 1.11952(19) 0.79927(14) 0.0180(3) Uani 1 1 d .
C11 C 0.05291(12) 0.6952(3) 0.66750(17) 0.0155(3) Uani 1 1 d .
H11A H 0.0682 0.7630 0.5667 0.019 Uiso 1 1 calc R
H11B H 0.0672 0.5113 0.6674 0.019 Uiso 1 1 calc R
C12 C -0.05764(11) 0.7423(3) 0.70572(16) 0.0143(3) Uani 1 1 d .
C13 C -0.10818(12) 0.5829(3) 0.80639(17) 0.0173(3) Uani 1 1 d .
H13 H -0.0742 0.4379 0.8449 0.021 Uiso 1 1 calc R
C14 C -0.20768(12) 0.6355(3) 0.85021(18) 0.0185(3) Uani 1 1 d .
H14 H -0.2427 0.5275 0.9178 0.022 Uiso 1 1 calc R
C15 C -0.25459(11) 0.8497(3) 0.79292(18) 0.0169(3) Uani 1 1 d .
C16 C -0.20800(12) 1.0070(3) 0.69020(19) 0.0193(3) Uani 1 1 d .
H16 H -0.2431 1.1493 0.6504 0.023 Uiso 1 1 calc R
C17 C -0.10853(12) 0.9521(3) 0.64636(17) 0.0179(3) Uani 1 1 d .
H17 H -0.0750 1.0576 0.5758 0.022 Uiso 1 1 calc R
N18 N -0.35792(10) 0.9170(3) 0.84597(15) 0.0210(3) Uani 1 1 d .
O19 O -0.39841(9) 0.7768(3) 0.93685(15) 0.0296(3) Uani 1 1 d .
O20 O -0.39668(9) 1.1124(3) 0.79786(16) 0.0304(3) Uani 1 1 d .

loop_
_atom_site_aniso_label
_atom_site_aniso_U_11
_atom_site_aniso_U_22
_atom_site_aniso_U_33
_atom_site_aniso_U_23
_atom_site_aniso_U_13
_atom_site_aniso_U_12
F1 0.0144(5) 0.0366(6) 0.0324(6) -0.0083(4) 0.0052(4) 0.0045(4)
C2 0.0123(7) 0.0264(8) 0.0223(8) -0.0070(7) 0.0004(6) 0.0008(6)
C3 0.0173(8) 0.0215(9) 0.0303(9) 0.0001(7) -0.0027(7) 0.0050(6)
C4 0.0197(8) 0.0179(8) 0.0229(8) 0.0018(6) -0.0015(6) 0.0007(6)
C5 0.0119(6) 0.0171(7) 0.0150(7) -0.0025(6) -0.0007(6) -0.0003(6)
C6 0.0164(7) 0.0179(7) 0.0179(7) 0.0018(6) -0.0009(6) -0.0008(6)
C7 0.0168(8) 0.0258(8) 0.0211(8) -0.0005(7) 0.0035(6) -0.0041(6)
S8 0.01300(16) 0.01369(16) 0.01224(16) -0.00016(14) 0.00100(11) -0.00013(14)
O9 0.0200(5) 0.0236(6) 0.0140(5) 0.0041(5) 0.0014(4) -0.0013(5)
O10 0.0195(7) 0.0125(5) 0.0220(5) -0.0013(5) 0.0036(5) 0.0008(4)
C11 0.0142(7) 0.0178(7) 0.0146(7) -0.0023(6) 0.0004(5) -0.0010(6)
C12 0.0137(7) 0.0156(7) 0.0135(7) -0.0030(6) -0.0004(5) -0.0006(6)
C13 0.0173(7) 0.0155(7) 0.0190(8) -0.0013(6) -0.0008(6) 0.0008(6)
C14 0.0168(8) 0.0209(8) 0.0177(8) -0.0006(6) 0.0030(6) -0.0043(6)
C15 0.0118(7) 0.0216(8) 0.0172(7) -0.0050(6) -0.0003(6) 0.0002(5)
C16 0.0185(8) 0.0214(9) 0.0181(7) 0.0013(6) -0.0022(6) 0.0041(6)
C17 0.0181(8) 0.0198(8) 0.0159(7) 0.0021(6) 0.0002(6) -0.0003(6)
N18 0.0142(7) 0.0285(7) 0.0204(8) -0.0056(6) -0.0004(6) 0.0021(6)
O19 0.0191(6) 0.0397(7) 0.0301(7) 0.0019(6) 0.0081(5) -0.0007(5)
O20 0.0212(7) 0.0344(8) 0.0357(7) -0.0017(6) 0.0019(6) 0.0100(5)

loop_
_atom_type_symbol
_atom_type_description
_atom_type_scat_dispersion_real
_atom_type_scat_dispersion_imag
_atom_type_scat_source
C C 0.0033 0.0016 'International Tables Vol C Tables 4.2.6.8 and 6.1.1.4'
H H 0.0000 0.0000 'International Tables Vol C Tables 4.2.6.8 and 6.1.1.4'
F F 0.0171 0.0103 'International Tables Vol C Tables 4.2.6.8 and 6.1.1.4'
N N 0.0061 0.0033 'International Tables Vol C Tables 4.2.6.8 and 6.1.1.4'
O O 0.0106 0.0060 'International Tables Vol C Tables 4.2.6.8 and 6.1.1.4'
S S 0.1246 0.1234 'International Tables Vol C Tables 4.2.6.8 and 6.1.1.4'

loop_
_geom_angle_atom_site_label_1
_geom_angle_atom_site_label_2
_geom_angle_atom_site_label_3
_geom_angle
F1 C2 C3 118.01(15)
F1 C2 C7 118.42(15)
C3 C2 C7 123.56(15)
C2 C3 C4 118.34(15)
C2 C3 H3 120.8
C4 C3 H3 120.8
C3 C4 C5 119.23(16)
C3 C4 H4 120.4
C5 C4 H4 120.4
C4 C5 C6 121.55(14)
C4 C5 S8 119.78(12)
C6 C5 S8 118.67(11)
C7 C6 C5 119.25(14)
C7 C6 H6 120.4
C5 C6 H6 120.4
C2 C7 C6 118.07(15)
C2 C7 H7 121.0
C6 C7 H7 121.0
O9 S8 O10 117.28(7)
O9 S8 C5 108.62(7)
O10 S8 C5 108.98(7)
O9 S8 C11 108.32(7)
O10 S8 C11 109.23(7)
C5 S8 C11 103.52(7)
C12 C11 S8 108.00(10)
C12 C11 H11A 110.1
S8 C11 H11A 110.1
C12 C11 H11B 110.1
S8 C11 H11B 110.1
H11A C11 H11B 108.4
C17 C12 C13 119.79(14)
C17 C12 C11 120.07(13)
C13 C12 C11 120.08(14)
C14 C13 C12 120.35(15)
C14 C13 H13 119.8
C12 C13 H13 119.8
C15 C14 C13 118.29(15)
C15 C14 H14 120.9
C13 C14 H14 120.9
C16 C15 C14 122.82(15)
C16 C15 N18 118.30(14)
C14 C15 N18 118.87(14)
C15 C16 C17 118.47(14)
C15 C16 H16 120.8
C17 C16 H16 120.8
C16 C17 C12 120.22(14)
C16 C17 H17 119.9
C12 C17 H17 119.9
O19 N18 O20 124.34(14)
O19 N18 C15 117.79(14)
O20 N18 C15 117.86(14)

loop_
_geom_bond_atom_site_label_1
_geom_bond_atom_site_label_2
_geom_bond_distance
F1 C2 1.3489(18)
C2 C3 1.380(2)
C2 C7 1.382(2)
C3 C4 1.387(2)
C3 H3 0.9500
C4 C5 1.391(2)
C4 H4 0.9500
C5 C6 1.397(2)
C5 S8 1.7600(16)
C6 C7 1.388(2)
C6 H6 0.9500
C7 H7 0.9500
S8 O9 1.4384(12)
S8 O10 1.4461(11)
S8 C11 1.7928(15)
C11 C12 1.507(2)
C11 H11A 0.9900
C11 H11B 0.9900
C12 C17 1.397(2)
C12 C13 1.400(2)
C13 C14 1.388(2)
C13 H13 0.9500
C14 C15 1.385(2)
C14 H14 0.9500
C15 C16 1.382(2)
C15 N18 1.477(2)
C16 C17 1.390(2)
C16 H16 0.9500
C17 H17 0.9500
N18 O19 1.221(2)
N18 O20 1.228(2)

loop_
_geom_torsion_atom_site_label_1
_geom_torsion_atom_site_label_2
_geom_torsion_atom_site_label_3
_geom_torsion_atom_site_label_4
_geom_torsion
F1 C2 C3 C4 179.48(14)
C7 C2 C3 C4 0.2(3)
C2 C3 C4 C5 -0.3(2)
C3 C4 C5 C6 0.1(2)
C3 C4 C5 S8 -179.55(12)
C4 C5 C6 C7 0.3(2)
S8 C5 C6 C7 179.87(12)
F1 C2 C7 C6 -179.17(14)
C3 C2 C7 C6 0.1(3)
C5 C6 C7 C2 -0.3(2)
C4 C5 S8 O9 21.11(14)
C6 C5 S8 O9 -158.51(12)
C4 C5 S8 O10 149.98(12)
C6 C5 S8 O10 -29.64(14)
C4 C5 S8 C11 -93.86(13)
C6 C5 S8 C11 86.53(13)
O9 S8 C11 C12 66.39(12)
O10 S8 C11 C12 -62.43(12)
C5 S8 C11 C12 -178.42(10)
S8 C11 C12 C17 90.73(14)
S8 C11 C12 C13 -86.22(15)
C17 C12 C13 C14 -1.5(2)
C11 C12 C13 C14 175.42(13)
C12 C13 C14 C15 -0.6(2)
C13 C14 C15 C16 2.5(2)
C13 C14 C15 N18 -176.12(13)
C14 C15 C16 C17 -2.2(2)
N18 C15 C16 C17 176.44(13)
C15 C16 C17 C12 0.0(2)
C13 C12 C17 C16 1.8(2)
C11 C12 C17 C16 -175.11(14)
C16 C15 N18 O19 -179.95(15)
C14 C15 N18 O19 -1.3(2)
C16 C15 N18 O20 -1.2(2)
C14 C15 N18 O20 177.45(15)
